data_7008758
loop_
_publ_author_name
'Miyamoto, Riichi'
'Santo, Ryoko'
'Matsushita, Toshio'
'Nishioka, Takanori'
'Ichimura, Akio'
'Teki, Yoshio'
'Kinoshita, Isamu'

_publ_section_title
;
 A complete series of copper(II) halide complexes (X = F, Cl, Br, I)
 with a novel Cu(II)-C(sp3) bond.
;
_journal_issue 19
_journal_name_full 'Dalton transactions (Cambridge, England : 2003)'
_journal_page_first 3179
_journal_page_last 3186
_journal_paper_doi 10.1039/b507073b
_journal_year 2005
_chemical_formula_moiety 'C16 H12 Cu F N3 S3 '
_chemical_formula_sum 'C16 H12 Cu F N3 S3'
_chemical_formula_weight 425.02
_space_group_IT_number 29
_symmetry_cell_setting orthorhombic
_symmetry_Int_Tables_number 29
_symmetry_space_group_name_Hall 'P 2c -2ac'
_symmetry_space_group_name_H-M 'P c a 21'
_cell_angle_alpha 90
_cell_angle_beta 90
_cell_angle_gamma 90
_cell_formula_units_Z 8
_cell_length_a 18.583(7)
_cell_length_b 13.026(5)
_cell_length_c 14.035(5)
_cell_measurement_reflns_used 8249
_cell_measurement_temperature 193.2
_cell_measurement_theta_max 27.5
_cell_measurement_theta_min 3.1
_cell_volume 3397(2)
_computing_cell_refinement CRYSTALCLEAR
_computing_data_collection CRYSTALCLEAR
_computing_data_reduction 'teXsan Ver. 1.11'
_computing_publication_material 'teXsan Ver. 1.11'
_computing_structure_refinement SHELXL97
_computing_structure_solution SHELX97
_diffrn_detector_area_resol_mean 14.62
_diffrn_measurement_device_type 'Rigaku/MSC Mercury CCD'
_diffrn_measurement_method \w
_diffrn_radiation_type 'Mo K\a'
_diffrn_radiation_wavelength 0.7107
_diffrn_reflns_av_R_equivalents 0.075
_diffrn_reflns_limit_h_max 23
_diffrn_reflns_limit_h_min -24
_diffrn_reflns_limit_k_max 16
_diffrn_reflns_limit_k_min -16
_diffrn_reflns_limit_l_max 18
_diffrn_reflns_limit_l_min -15
_diffrn_reflns_number 33171
_diffrn_reflns_theta_max 27.48
_exptl_absorpt_coefficient_mu 1.667
_exptl_absorpt_correction_T_max 0.717
_exptl_absorpt_correction_T_min 0.592
_exptl_absorpt_correction_type multi-scan
_exptl_absorpt_process_details '(Jacobson, 1998)'
_exptl_crystal_colour Green
_exptl_crystal_density_diffrn 1.662
_exptl_crystal_density_method 'not measured'
_exptl_crystal_description Prism
_exptl_crystal_size_max 0.200
_exptl_crystal_size_mid 0.200
_exptl_crystal_size_min 0.200
_refine_diff_density_max 0.54
_refine_diff_density_min -0.58
_refine_ls_abs_structure_Flack 0.42(4)
_refine_ls_extinction_coef 0.0000
_refine_ls_extinction_expression Fc^*^=kFc[1+0.001xFc^2^\l^3^/sin(2\q)]^-1/4^
_refine_ls_extinction_method SHELXL
_refine_ls_goodness_of_fit_ref 1.021
_refine_ls_hydrogen_treatment noref
_refine_ls_number_parameters 425
_refine_ls_number_reflns 7031
_refine_ls_R_factor_gt 0.0521
_refine_ls_shift/su_max 0.0010
_refine_ls_structure_factor_coef Fsqd
_refine_ls_weighting_details 'w = 1/[\s^2^(Fo^2^) + (0.0000P)^2^+0.0000P] where P=(Fo^2^+2Fc^2^)/3'
_refine_ls_weighting_scheme calc
_refine_ls_wR_factor_ref 0.0916
_reflns_number_gt 4280
_reflns_number_total 7031
_reflns_threshold_expression >2.0sigma(I)
_cod_data_source_file b507073b.txt
_cod_data_source_block '_CuFtptm'
_cod_original_sg_symbol_H-M 'P c a 21 '
_cod_original_formula_sum 'C16 H12 Cu F N3 S3 '
_cod_database_code 7008758

loop_
_symmetry_equiv_pos_as_xyz
x,y,z
-x,-y,1/2+z
1/2-x,y,1/2+z
1/2+x,-y,z

loop_
_atom_site_label
_atom_site_type_symbol
_atom_site_fract_x
_atom_site_fract_y
_atom_site_fract_z
_atom_site_U_iso_or_equiv
_atom_site_adp_type
_atom_site_occupancy
_atom_site_calc_flag
_atom_site_refinement_flags
_atom_site_disorder_assembly
_atom_site_disorder_group
Cu(1a) Cu 0.36329(8) 0.49786(8) 0.35307(6) 0.0185(3) Uani 1.00 d . . .
Cu(1b) Cu 0.38643(9) 0.00720(8) 0.68518(6) 0.0202(4) Uani 1.00 d . . .
S(1a) S 0.3336(2) 0.6303(2) 0.5345(3) 0.0378(7) Uani 1.00 d . . .
S(2a) S 0.2853(2) 0.4142(3) 0.5385(3) 0.0465(8) Uani 1.00 d . . .
S(3a) S 0.4363(2) 0.4612(3) 0.5527(3) 0.0416(8) Uani 1.00 d . . .
S(1b) S 0.3136(2) 0.0471(3) 0.4866(3) 0.0320(7) Uani 0.75 d P . .
S(2b) S 0.4683(2) 0.0907(3) 0.5032(3) 0.0335(7) Uani 0.75 d P . .
S(3b) S 0.4144(2) -0.1222(2) 0.5037(3) 0.0293(7) Uani 0.75 d P . .
S(4b) S 0.3076(5) -0.0275(9) 0.4834(8) 0.02961(3) Uiso 0.25 d P . .
S(5b) S 0.4153(5) 0.1366(7) 0.5052(8) 0.03247(3) Uiso 0.25 d P . .
S(6b) S 0.4617(5) -0.0803(7) 0.5001(8) 0.03191(3) Uiso 0.25 d P . .
F(1a) F 0.3707(4) 0.4987(4) 0.2199(5) 0.024(2) Uani 1.00 d . . .
F(1b) F 0.3767(4) 0.0041(4) 0.8212(6) 0.026(2) Uani 1.00 d . . .
N(1a) N 0.2930(5) 0.6252(7) 0.3509(7) 0.023(2) Uani 1.00 d . . .
N(2a) N 0.2914(5) 0.3763(7) 0.3516(8) 0.026(2) Uani 1.00 d . . .
N(3a) N 0.4723(6) 0.4976(5) 0.3692(8) 0.019(2) Uani 1.00 d . . .
N(1b) N 0.2774(6) 0.0060(6) 0.6625(8) 0.023(2) Uani 1.00 d . . .
N(2b) N 0.4629(5) 0.1249(7) 0.6878(7) 0.019(2) Uani 1.00 d . . .
N(3b) N 0.4532(5) -0.1230(7) 0.6834(7) 0.021(2) Uani 1.00 d . . .
C(1a) C 0.3497(7) 0.5009(7) 0.497(1) 0.028(3) Uani 1.00 d . . .
C(2a) C 0.2814(6) 0.6717(9) 0.4308(9) 0.03120(3) Uiso 1.00 d . . .
C(3a) C 0.2343(5) 0.7539(7) 0.4468(9) 0.031(3) Uani 1.00 d . . .
C(4a) C 0.1948(8) 0.788(1) 0.369(1) 0.066(5) Uani 1.00 d . . .
C(5a) C 0.2092(7) 0.7338(10) 0.284(1) 0.041(3) Uani 1.00 d . . .
C(6a) C 0.2540(5) 0.6556(6) 0.2794(8) 0.017(2) Uani 1.00 d . . .
C(7a) C 0.2621(5) 0.3488(7) 0.4385(7) 0.028(2) Uani 1.00 d . . .
C(8a) C 0.2163(8) 0.2641(10) 0.438(1) 0.054(4) Uani 1.00 d . . .
C(9a) C 0.1920(8) 0.223(1) 0.351(1) 0.063(4) Uani 1.00 d . . .
C(10a) C 0.2221(7) 0.257(1) 0.276(1) 0.042(3) Uani 1.00 d . . .
C(11a) C 0.2692(6) 0.3332(8) 0.279(1) 0.037(3) Uani 1.00 d . . .
C(12a) C 0.4978(5) 0.4844(7) 0.4622(8) 0.023(2) Uani 1.00 d . . .
C(13a) C 0.5719(5) 0.4818(8) 0.4858(8) 0.023(2) Uani 1.00 d . . .
C(14a) C 0.6173(8) 0.4926(9) 0.402(1) 0.043(4) Uani 1.00 d . . .
C(15a) C 0.5947(7) 0.5098(9) 0.317(1) 0.040(4) Uani 1.00 d . . .
C(16a) C 0.5178(6) 0.5095(8) 0.304(1) 0.028(3) Uani 1.00 d . . .
C(1b) C 0.3917(6) 0.0079(6) 0.5418(9) 0.015(2) Uani 1.00 d . . .
C(2b) C 0.2504(6) 0.0181(8) 0.5786(8) 0.02722(3) Uiso 1.00 d . . .
C(3b) C 0.1767(7) 0.0142(9) 0.5662(9) 0.041(3) Uani 1.00 d . . .
C(4b) C 0.1295(7) 0.0084(8) 0.631(1) 0.034(4) Uani 1.00 d . . .
C(5b) C 0.1588(9) 0.0012(8) 0.728(1) 0.03241(4) Uiso 1.00 d . . .
C(6b) C 0.2277(8) -0.0002(8) 0.7402(10) 0.034(3) Uani 1.00 d . . .
C(7b) C 0.4880(6) 0.1596(8) 0.6084(8) 0.033(3) Uani 1.00 d . . .
C(8b) C 0.5443(5) 0.2317(9) 0.6010(10) 0.039(3) Uani 1.00 d . . .
C(9b) C 0.5654(6) 0.2757(8) 0.682(1) 0.034(3) Uani 1.00 d . . .
C(10b) C 0.5449(6) 0.2431(9) 0.7714(9) 0.034(3) Uani 1.00 d . . .
C(11b) C 0.4877(7) 0.1682(9) 0.7710(8) 0.040(3) Uani 1.00 d . . .
C(12b) C 0.4651(5) -0.1682(7) 0.5976(7) 0.02312(3) Uiso 1.00 d . . .
C(13b) C 0.5108(7) -0.252(1) 0.588(1) 0.052(4) Uani 1.00 d . . .
C(14b) C 0.5440(6) -0.2924(8) 0.668(1) 0.034(3) Uani 1.00 d . . .
C(15b) C 0.5331(8) -0.2516(9) 0.761(1) 0.047(4) Uani 1.00 d . . .
C(16b) C 0.4860(6) -0.1651(9) 0.7670(8) 0.036(3) Uani 1.00 d . . .
H(3a) H 0.2277 0.7843 0.5076 0.0311 Uiso 1.00 R . . .
H(4a) H 0.1666 0.8481 0.3771 0.0656 Uiso 1.00 R . . .
H(5a) H 0.1774 0.7645 0.2271 0.0409 Uiso 1.00 R . . .
H(6a) H 0.2608 0.6222 0.2175 0.0170 Uiso 1.00 R . . .
H(8a) H 0.1936 0.2414 0.4933 0.0538 Uiso 1.00 R . . .
H(9a) H 0.1692 0.1581 0.3459 0.0625 Uiso 1.00 R . . .
H(10a) H 0.2006 0.2238 0.2123 0.0423 Uiso 1.00 R . . .
H(11a) H 0.2917 0.3475 0.2141 0.0369 Uiso 1.00 R . . .
H(13a) H 0.5908 0.4721 0.5425 0.0231 Uiso 1.00 R . . .
H(14a) H 0.6743 0.4923 0.4185 0.0431 Uiso 1.00 R . . .
H(15a) H 0.6260 0.5180 0.2682 0.0397 Uiso 1.00 R . . .
H(16a) H 0.5043 0.5204 0.2401 0.0278 Uiso 1.00 R . . .
H(3b) H 0.1628 0.0202 0.4916 0.0405 Uiso 1.00 R . . .
H(4b) H 0.0808 0.0081 0.6242 0.0339 Uiso 1.00 R . . .
H(5b) H 0.1271 -0.0017 0.7839 0.0324 Uiso 1.00 R . . .
H(6b) H 0.2492 -0.0078 0.8033 0.0342 Uiso 1.00 R . . .
H(8b) H 0.5636 0.2528 0.5357 0.0388 Uiso 1.00 R . . .
H(9b) H 0.5989 0.3309 0.6825 0.0337 Uiso 1.00 R . . .
H(10b) H 0.5609 0.2586 0.8282 0.0343 Uiso 1.00 R . . .
H(11b) H 0.4710 0.1391 0.8302 0.0402 Uiso 1.00 R . . .
H(13b) H 0.5182 -0.2801 0.5243 0.0521 Uiso 1.00 R . . .
H(14b) H 0.5760 -0.3497 0.6667 0.0342 Uiso 1.00 R . . .
H(15b) H 0.5506 -0.2696 0.8162 0.0471 Uiso 1.00 R . . .
H(16b) H 0.4798 -0.1276 0.8238 0.0360 Uiso 1.00 R . . .

loop_
_atom_site_aniso_label
_atom_site_aniso_U_11
_atom_site_aniso_U_22
_atom_site_aniso_U_33
_atom_site_aniso_U_12
_atom_site_aniso_U_13
_atom_site_aniso_U_23
Cu(1a) 0.0169(7) 0.0260(8) 0.0126(8) -0.0002(4) 0.0008(7) -0.0011(4)
Cu(1b) 0.0185(8) 0.0228(8) 0.0194(9) 0.0011(4) -0.0009(7) -0.0003(5)
S(1a) 0.052(2) 0.039(1) 0.022(1) 0.009(1) -0.005(1) -0.011(1)
S(2a) 0.053(2) 0.062(2) 0.025(1) -0.019(1) 0.008(1) 0.009(1)
S(3a) 0.025(1) 0.081(2) 0.019(1) 0.015(1) -0.004(1) 0.009(1)
S(1b) 0.027(2) 0.049(2) 0.020(2) 0.010(2) -0.001(1) 0.012(2)
S(2b) 0.026(2) 0.052(2) 0.022(2) -0.015(1) 0.008(1) 0.001(1)
S(3b) 0.032(2) 0.031(2) 0.026(2) 0.006(1) -0.012(1) -0.013(1)
F(1a) 0.021(4) 0.040(5) 0.010(4) 0.002(2) -0.003(3) -0.004(2)
F(1b) 0.031(4) 0.023(4) 0.024(5) 0.001(2) 0.006(3) 0.004(2)
N(1a) 0.021(4) 0.023(5) 0.025(5) 0.006(4) 0.004(4) -0.006(4)
N(2a) 0.028(5) 0.016(5) 0.033(6) -0.002(4) -0.005(4) -0.009(4)
N(3a) 0.014(5) 0.023(5) 0.019(5) -0.003(3) -0.008(4) 0.006(3)
N(1b) 0.021(5) 0.029(5) 0.018(5) 0.001(3) 0.004(4) 0.006(3)
N(2b) 0.019(4) 0.020(5) 0.018(5) -0.003(4) -0.003(4) 0.000(4)
N(3b) 0.017(4) 0.030(5) 0.016(5) -0.006(4) -0.006(4) -0.001(4)
C(1a) 0.014(4) 0.045(7) 0.026(6) 0.001(4) -0.009(4) -0.013(4)
C(3a) 0.030(6) 0.015(4) 0.048(7) 0.015(4) 0.009(5) -0.007(4)
C(4a) 0.09(1) 0.040(7) 0.07(1) 0.024(7) 0.015(8) -0.009(7)
C(5a) 0.041(6) 0.032(6) 0.049(7) 0.004(5) -0.011(5) 0.027(5)
C(6a) 0.011(3) 0.008(3) 0.031(6) 0.000(3) 0.006(4) -0.011(3)
C(7a) 0.028(5) 0.026(5) 0.029(5) 0.007(4) 0.008(4) 0.009(4)
C(8a) 0.084(9) 0.033(6) 0.045(8) -0.030(6) 0.023(7) 0.009(5)
C(9a) 0.076(10) 0.040(7) 0.07(1) -0.023(7) -0.023(8) -0.003(7)
C(10a) 0.045(7) 0.048(7) 0.034(7) -0.012(6) -0.018(5) -0.009(5)
C(11a) 0.027(6) 0.013(5) 0.071(9) -0.002(4) -0.002(6) 0.012(5)
C(12a) 0.013(3) 0.020(5) 0.036(5) 0.002(3) -0.001(3) -0.002(3)
C(13a) 0.011(4) 0.042(5) 0.017(4) -0.005(4) -0.007(3) 0.018(4)
C(14a) 0.027(7) 0.058(9) 0.044(9) 0.014(5) 0.009(6) 0.003(6)
C(15a) 0.008(4) 0.067(7) 0.044(6) -0.008(5) 0.011(3) -0.006(6)
C(16a) 0.008(5) 0.036(7) 0.040(8) 0.010(4) -0.002(5) 0.002(4)
C(1b) 0.015(4) 0.016(5) 0.016(5) 0.004(3) 0.007(3) 0.002(3)
C(3b) 0.038(6) 0.048(7) 0.035(7) 0.012(5) -0.014(5) -0.014(5)
C(4b) 0.011(5) 0.034(7) 0.057(9) -0.005(4) -0.016(5) 0.017(5)
C(6b) 0.045(8) 0.045(7) 0.012(6) -0.002(5) 0.014(5) -0.006(4)
C(7b) 0.040(6) 0.034(5) 0.024(5) -0.026(5) -0.001(4) -0.012(4)
C(8b) 0.015(4) 0.042(6) 0.059(8) -0.011(4) -0.004(4) 0.008(5)
C(9b) 0.024(5) 0.018(5) 0.058(8) -0.018(4) -0.005(5) 0.011(5)
C(10b) 0.030(5) 0.027(5) 0.046(7) -0.022(4) -0.025(5) 0.004(5)
C(11b) 0.055(7) 0.043(7) 0.022(5) 0.002(5) -0.026(5) -0.020(4)
C(13b) 0.056(8) 0.063(8) 0.037(7) 0.027(7) -0.011(6) 0.006(6)
C(14b) 0.023(4) 0.014(4) 0.066(8) 0.011(4) -0.007(5) -0.014(5)
C(15b) 0.057(8) 0.017(5) 0.07(1) 0.010(5) -0.013(7) 0.009(6)
C(16b) 0.048(7) 0.053(8) 0.007(5) 0.008(6) -0.006(4) 0.011(4)

loop_
_atom_type_symbol
_atom_type_description
_atom_type_scat_dispersion_real
_atom_type_scat_dispersion_imag
_atom_type_scat_source
C C 0.003 0.002
;International Tables for Crystallography
(1992, Vol. C, Tables 4.2.6.8 and 6.1.1.4)
;
H H 0.000 0.000
;International Tables for Crystallography
(1992, Vol. C, Table 6.1.1.4)
;
Cu Cu 0.320 1.265
;International Tables for Crystallography
(1992, Vol. C, Tables 4.2.6.8 and 6.1.1.4)
;
F F 0.017 0.010
;International Tables for Crystallography
(1992, Vol. C, Tables 4.2.6.8 and 6.1.1.4)
;
N N 0.006 0.003
;International Tables for Crystallography
(1992, Vol. C, Tables 4.2.6.8 and 6.1.1.4)
;
S S 0.125 0.123
;International Tables for Crystallography
(1992, Vol. C, Tables 4.2.6.8 and 6.1.1.4)
;

loop_
_geom_angle_atom_site_label_1
_geom_angle_atom_site_label_2
_geom_angle_atom_site_label_3
_geom_angle
_geom_angle_publ_flag
_geom_angle_site_symmetry_1
_geom_angle_site_symmetry_2
_geom_angle_site_symmetry_3
F(1a) Cu(1a) N(1a) 91.5(3) ? . . .
F(1a) Cu(1a) N(2a) 92.4(4) ? . . .
F(1a) Cu(1a) N(3a) 92.2(4) ? . . .
F(1a) Cu(1a) C(1a) 176.7(4) ? . . .
N(1a) Cu(1a) N(2a) 101.6(4) ? . . .
N(1a) Cu(1a) N(3a) 128.1(3) ? . . .
N(1a) Cu(1a) C(1a) 85.5(4) ? . . .
N(2a) Cu(1a) N(3a) 129.8(3) ? . . .
N(2a) Cu(1a) C(1a) 86.8(4) ? . . .
N(3a) Cu(1a) C(1a) 90.8(5) ? . . .
F(1b) Cu(1b) N(1b) 93.5(4) ? . . .
F(1b) Cu(1b) N(2b) 93.6(3) ? . . .
F(1b) Cu(1b) N(3b) 92.9(3) ? . . .
F(1b) Cu(1b) C(1b) 177.2(4) ? . . .
N(1b) Cu(1b) N(2b) 132.8(3) ? . . .
N(1b) Cu(1b) N(3b) 125.1(3) ? . . .
N(1b) Cu(1b) C(1b) 83.9(4) ? . . .
N(2b) Cu(1b) N(3b) 101.0(4) ? . . .
N(2b) Cu(1b) C(1b) 88.9(4) ? . . .
N(3b) Cu(1b) C(1b) 87.9(4) ? . . .
C(1a) S(1a) C(2a) 97.6(6) ? . . .
C(1a) S(2a) C(7a) 102.9(6) ? . . .
C(1a) S(3a) C(12a) 102.3(6) ? . . .
S(4b) S(1b) S(5b) 128.2(7) ? . . .
S(4b) S(1b) C(1b) 79.8(7) ? . . .
S(4b) S(1b) C(2b) 75.4(7) ? . . .
S(5b) S(1b) C(1b) 52.4(4) ? . . .
S(5b) S(1b) C(2b) 125.6(5) ? . . .
C(1b) S(1b) C(2b) 99.6(6) ? . . .
S(5b) S(2b) S(6b) 118.1(6) ? . . .
S(5b) S(2b) C(1b) 69.0(6) ? . . .
S(5b) S(2b) C(7b) 83.9(7) ? . . .
S(6b) S(2b) C(1b) 52.2(4) ? . . .
S(6b) S(2b) C(7b) 122.3(5) ? . . .
C(1b) S(2b) C(7b) 102.1(6) ? . . .
S(4b) S(3b) S(6b) 115.7(6) ? . . .
S(4b) S(3b) C(1b) 49.8(5) ? . . .
S(4b) S(3b) C(12b) 137.2(5) ? . . .
S(6b) S(3b) C(1b) 73.8(6) ? . . .
S(6b) S(3b) C(12b) 75.9(7) ? . . .
C(1b) S(3b) C(12b) 103.0(5) ? . . .
C(1b) S(4b) S(3b) 49.9(4) ? . . .
C(1b) S(4b) C(2b) 95.1(7) ? . . .
C(1b) S(4b) S(1b) 68.3(7) ? . . .
C(2b) S(4b) S(3b) 125.3(7) ? . . .
C(2b) S(4b) S(1b) 73.0(8) ? . . .
C(1b) S(5b) S(2b) 74.5(6) ? . . .
C(1b) S(5b) C(7b) 95.6(7) ? . . .
C(1b) S(5b) S(1b) 49.0(4) ? . . .
C(7b) S(5b) S(2b) 61.2(6) ? . . .
C(7b) S(5b) S(1b) 137.1(6) ? . . .
C(1b) S(6b) S(2b) 53.6(4) ? . . .
C(1b) S(6b) S(3b) 73.3(6) ? . . .
C(1b) S(6b) C(12b) 100.5(7) ? . . .
C(12b) S(6b) S(2b) 128.6(6) ? . . .
C(12b) S(6b) S(3b) 69.8(7) ? . . .
C(2a) N(1a) Cu(1a) 117.3(8) ? . . .
C(2a) N(1a) C(6a) 115(1) ? . . .
C(6a) N(1a) Cu(1a) 126.5(7) ? . . .
C(7a) N(2a) Cu(1a) 116.3(7) ? . . .
C(7a) N(2a) C(11a) 118(1) ? . . .
C(11a) N(2a) Cu(1a) 124.8(9) ? . . .
C(12a) N(3a) Cu(1a) 116.1(8) ? . . .
C(12a) N(3a) C(16a) 117(1) ? . . .
C(16a) N(3a) Cu(1a) 126.0(9) ? . . .
C(2b) N(1b) Cu(1b) 121.7(9) ? . . .
C(2b) N(1b) C(6b) 116(1) ? . . .
C(6b) N(1b) Cu(1b) 121.3(9) ? . . .
Cu(1b) N(2b) C(7b) 119.2(8) ? . . .
Cu(1b) N(2b) C(11b) 122.9(8) ? . . .
C(7b) N(2b) C(11b) 117(1) ? . . .
C(12b) N(3b) Cu(1b) 117.2(7) ? . . .
C(12b) N(3b) C(16b) 119.4(9) ? . . .
C(16b) N(3b) Cu(1b) 123.4(7) ? . . .
C(3a) C(2a) N(1a) 126(1) ? . . .
C(3a) C(2a) S(1a) 115.4(9) ? . . .
C(4a) C(3a) C(2a) 116(1) ? . . .
C(5a) C(4a) C(3a) 113(1) ? . . .
C(6a) C(5a) C(4a) 123(1) ? . . .
C(8a) C(7a) S(2a) 123.8(9) ? . . .
C(8a) C(7a) N(2a) 116(1) ? . . .
C(9a) C(8a) C(7a) 120(1) ? . . .
C(10a) C(9a) C(8a) 116(1) ? . . .
C(11a) C(10a) C(9a) 121(1) ? . . .
C(13a) C(12a) S(3a) 117.7(8) ? . . .
C(13a) C(12a) N(3a) 123(1) ? . . .
C(14a) C(13a) C(12a) 111(1) ? . . .
C(15a) C(14a) C(13a) 125(1) ? . . .
C(16a) C(15a) C(14a) 116(1) ? . . .
C(3b) C(2b) S(4b) 118.5(9) ? . . .
C(3b) C(2b) N(1b) 119(1) ? . . .
C(3b) C(2b) S(1b) 124.7(9) ? . . .
C(4b) C(3b) C(2b) 126(1) ? . . .
C(5b) C(4b) C(3b) 114(1) ? . . .
C(4b) C(5b) C(6b) 119(1) ? . . .
N(1b) C(6b) C(5b) 122(1) ? . . .
N(2b) C(7b) S(2b) 118.0(8) ? . . .
N(2b) C(7b) S(5b) 109.2(8) ? . . .
N(2b) C(7b) C(8b) 124(1) ? . . .
C(8b) C(7b) S(2b) 115.5(9) ? . . .
C(8b) C(7b) S(5b) 123.2(9) ? . . .
C(9b) C(8b) C(7b) 116(1) ? . . .
C(10b) C(9b) C(8b) 124(1) ? . . .
C(11b) C(10b) C(9b) 114(1) ? . . .
N(2b) C(11b) C(10b) 121(1) ? . . .
C(13b) C(12b) S(3b) 122.1(9) ? . . .
C(13b) C(12b) S(6b) 116.8(9) ? . . .
C(13b) C(12b) N(3b) 121(1) ? . . .
C(14b) C(13b) C(12b) 119(1) ? . . .
C(15b) C(14b) C(13b) 122(1) ? . . .
C(16b) C(15b) C(14b) 115(1) ? . . .

loop_
_geom_bond_atom_site_label_1
_geom_bond_atom_site_label_2
_geom_bond_distance
_geom_bond_publ_flag
_geom_bond_site_symmetry_1
_geom_bond_site_symmetry_2
Cu(1a) F(1a) 1.874(7) ? . .
Cu(1a) N(1a) 2.112(9) ? . .
Cu(1a) N(2a) 2.072(9) ? . .
Cu(1a) N(3a) 2.04(1) ? . .
Cu(1a) C(1a) 2.04(1) ? . .
Cu(1b) F(1b) 1.918(8) ? . .
Cu(1b) N(1b) 2.05(1) ? . .
Cu(1b) N(2b) 2.091(9) ? . .
Cu(1b) N(3b) 2.102(9) ? . .
Cu(1b) C(1b) 2.01(1) ? . .
S(1a) C(1a) 1.79(1) ? . .
S(1a) C(2a) 1.83(1) ? . .
S(2a) C(1a) 1.75(1) ? . .
S(2a) C(7a) 1.70(1) ? . .
S(3a) C(1a) 1.86(1) ? . .
S(3a) C(12a) 1.74(1) ? . .
S(1b) S(4b) 0.98(1) ? . .
S(1b) S(5b) 2.24(1) ? . .
S(1b) C(1b) 1.72(1) ? . .
S(1b) C(2b) 1.79(1) ? . .
S(2b) S(5b) 1.15(1) ? . .
S(2b) S(6b) 2.23(1) ? . .
S(2b) C(1b) 1.87(1) ? . .
S(2b) C(7b) 1.77(1) ? . .
S(3b) S(4b) 2.35(1) ? . .
S(3b) S(6b) 1.04(1) ? . .
S(3b) C(1b) 1.826(9) ? . .
S(3b) C(12b) 1.73(1) ? . .
S(4b) C(1b) 1.82(2) ? . .
S(4b) C(2b) 1.81(2) ? . .
S(5b) C(1b) 1.81(1) ? . .
S(5b) C(7b) 2.00(2) ? . .
S(6b) C(1b) 1.83(1) ? . .
S(6b) C(12b) 1.79(1) ? . .
N(1a) C(2a) 1.29(2) ? . .
N(1a) C(6a) 1.30(1) ? . .
N(2a) C(7a) 1.38(1) ? . .
N(2a) C(11a) 1.23(2) ? . .
N(3a) C(12a) 1.40(2) ? . .
N(3a) C(16a) 1.26(2) ? . .
N(1b) C(2b) 1.29(2) ? . .
N(1b) C(6b) 1.43(2) ? . .
N(2b) Cu(1b) 2.091(9) ? . .
N(2b) C(7b) 1.29(1) ? . .
N(2b) C(11b) 1.38(2) ? . .
N(3b) C(12b) 1.36(1) ? . .
N(3b) C(16b) 1.43(1) ? . .
C(2a) C(3a) 1.40(1) ? . .
C(3a) C(4a) 1.39(2) ? . .
C(4a) C(5a) 1.41(2) ? . .
C(5a) C(6a) 1.32(2) ? . .
C(7a) C(8a) 1.39(2) ? . .
C(8a) C(9a) 1.41(2) ? . .
C(9a) C(10a) 1.27(2) ? . .
C(10a) C(11a) 1.32(2) ? . .
C(12a) C(13a) 1.42(1) ? . .
C(13a) C(14a) 1.45(2) ? . .
C(14a) C(15a) 1.28(2) ? . .
C(15a) C(16a) 1.44(2) ? . .
C(2b) C(3b) 1.38(2) ? . .
C(3b) C(4b) 1.27(2) ? . .
C(4b) C(5b) 1.47(2) ? . .
C(5b) C(4b) 1.47(2) ? . .
C(5b) C(6b) 1.29(2) ? . .
C(6b) N(1b) 1.43(2) ? . .
C(6b) C(5b) 1.29(2) ? . .
C(7b) N(2b) 1.29(1) ? . .
C(7b) C(8b) 1.41(2) ? . .
C(8b) C(9b) 1.33(2) ? . .
C(9b) C(10b) 1.38(2) ? . .
C(10b) C(11b) 1.44(2) ? . .
C(11b) N(2b) 1.38(2) ? . .
C(12b) C(13b) 1.39(2) ? . .
C(13b) C(14b) 1.39(2) ? . .
C(14b) C(15b) 1.42(2) ? . .
C(15b) C(16b) 1.43(2) ? . .
C(3a) H(3a) 0.9487 ? . .
C(4a) H(4a) 0.9489 ? . .
C(5a) H(5a) 1.0709 ? . .
C(6a) H(6a) 0.9798 ? . .
C(8a) H(8a) 0.9315 ? . .
C(9a) H(9a) 0.9483 ? . .
C(10a) H(10a) 1.0705 ? . .
C(11a) H(11a) 1.0194 ? . .
C(13a) H(13a) 0.8790 ? . .
C(14a) H(14a) 1.0843 ? . .
C(15a) H(15a) 0.9049 ? . .
C(16a) H(16a) 0.9420 ? . .
C(3b) H(3b) 1.0812 ? . .
C(4b) H(4b) 0.9100 ? . .
C(5b) H(5b) 0.9818 ? . .
C(6b) H(6b) 0.9766 ? . .
C(8b) H(8b) 1.0218 ? . .
C(9b) H(9b) 0.9511 ? . .
C(10b) H(10b) 0.8745 ? . .
C(11b) H(11b) 0.9645 ? . .
C(13b) H(13b) 0.9758 ? . .
C(14b) H(14b) 0.9545 ? . .
C(15b) H(15b) 0.8723 ? . .
C(16b) H(16b) 0.9420 ? . .
H(5b) C(5b) 0.9818 ? . .
H(6b) C(6b) 0.9766 ? . .

loop_
_geom_contact_atom_site_label_1
_geom_contact_atom_site_label_2
_geom_contact_distance
_geom_contact_publ_flag
_geom_contact_site_symmetry_1
_geom_contact_site_symmetry_2
Cu(1a) S(1a) 3.125(4) ? . .
Cu(1a) S(2a) 3.172(4) ? . .
Cu(1a) S(3a) 3.149(4) ? . .
Cu(1a) C(2a) 2.94(1) ? . .
Cu(1a) C(6a) 3.068(9) ? . .
Cu(1a) C(7a) 2.957(9) ? . .
Cu(1a) C(11a) 2.96(1) ? . .
Cu(1a) C(12a) 2.94(1) ? . .
Cu(1a) C(16a) 2.96(1) ? . .
Cu(1b) S(1b) 3.142(4) ? . .
Cu(1b) S(2b) 3.166(4) ? . .
Cu(1b) S(3b) 3.098(4) ? . .
Cu(1b) S(4b) 3.22(1) ? . .
Cu(1b) S(5b) 3.08(1) ? . .
Cu(1b) S(6b) 3.16(1) ? . .
Cu(1b) C(2b) 2.94(1) ? . .
Cu(1b) C(6b) 3.05(1) ? . .
Cu(1b) C(7b) 2.94(1) ? . .
Cu(1b) C(11b) 3.06(1) ? . .
Cu(1b) C(12b) 2.978(9) ? . .
Cu(1b) C(16b) 3.13(1) ? . .
S(1a) S(2a) 2.955(5) ? . .
S(1a) S(3a) 2.926(5) ? . .
S(1a) S(3b) 3.583(4) ? . 56501
S(1a) N(1a) 2.69(1) ? . .
S(1a) C(3a) 2.74(1) ? . .
S(2a) S(3a) 2.879(5) ? . .
S(2a) N(2a) 2.67(1) ? . .
S(2a) C(8a) 2.73(1) ? . .
S(3a) N(3a) 2.70(1) ? . .
S(3a) C(13a) 2.70(1) ? . .
S(1b) S(2b) 2.940(5) ? . .
S(1b) S(3b) 2.903(5) ? . .
S(1b) S(6b) 3.22(1) ? . .
S(1b) N(1b) 2.61(1) ? . .
S(1b) C(8a) 3.42(1) ? . .
S(1b) C(3b) 2.81(1) ? . .
S(1b) C(6b) 3.60(1) ? . 55402
S(2b) S(3b) 2.949(5) ? . .
S(2b) S(4b) 3.37(1) ? . .
S(2b) N(2b) 2.63(1) ? . .
S(2b) C(8b) 2.69(1) ? . .
S(2b) C(16b) 3.56(1) ? . 65404
S(3b) S(1a) 3.583(4) ? . 54501
S(3b) S(5b) 3.371(9) ? . .
S(3b) N(3b) 2.62(1) ? . .
S(3b) C(13b) 2.73(1) ? . .
S(4b) S(5b) 2.94(1) ? . .
S(4b) S(6b) 2.95(1) ? . .
S(4b) N(1b) 2.61(2) ? . .
S(4b) C(3a) 3.20(1) ? . 54501
S(4b) C(4a) 3.57(2) ? . 54501
S(4b) C(3b) 2.75(2) ? . .
S(4b) C(6b) 3.49(2) ? . 55402
S(5b) S(6b) 2.95(1) ? . .
S(5b) N(2b) 2.72(1) ? . .
S(5b) C(2b) 3.58(1) ? . .
S(5b) C(8b) 3.01(1) ? . .
S(6b) N(3b) 2.64(1) ? . .
S(6b) C(7b) 3.51(1) ? . .
S(6b) C(11b) 3.54(2) ? . 65404
S(6b) C(13b) 2.71(2) ? . .
F(1a) N(1a) 2.86(1) ? . .
F(1a) N(2a) 2.85(1) ? . .
F(1a) N(3a) 2.82(1) ? . .
F(1a) C(6a) 3.09(1) ? . .
F(1a) C(11a) 2.98(1) ? . .
F(1a) C(13a) 3.46(1) ? . 66404
F(1a) C(16a) 2.98(1) ? . .
F(1a) C(9b) 3.21(1) ? . 66404
F(1a) C(14b) 3.20(1) ? . 65404
F(1b) N(1b) 2.89(1) ? . .
F(1b) N(2b) 2.92(1) ? . .
F(1b) N(3b) 2.92(1) ? . .
F(1b) C(4a) 3.18(1) ? . 54502
F(1b) C(9a) 3.15(1) ? . 55502
F(1b) C(3b) 3.58(2) ? . 55502
F(1b) C(6b) 2.99(2) ? . .
F(1b) C(11b) 3.05(1) ? . .
F(1b) C(16b) 3.09(1) ? . .
N(1a) N(2a) 3.24(1) ? . .
N(1a) C(1a) 2.82(2) ? . .
N(1a) C(3a) 2.41(1) ? . .
N(1a) C(4a) 2.81(2) ? . .
N(1a) C(5a) 2.30(2) ? . .
N(2a) C(1a) 2.82(2) ? . .
N(2a) C(8a) 2.36(2) ? . .
N(2a) C(9a) 2.72(2) ? . .
N(2a) C(10a) 2.28(2) ? . .
N(3a) C(1a) 2.90(2) ? . .
N(3a) C(13a) 2.48(2) ? . .
N(3a) C(14a) 2.73(2) ? . .
N(3a) C(15a) 2.39(2) ? . .
N(3a) C(15b) 3.55(1) ? . 65404
N(1b) C(1b) 2.72(2) ? . .
N(1b) C(3b) 2.31(2) ? . .
N(1b) C(4b) 2.78(2) ? . .
N(1b) C(5b) 2.39(2) ? . .
N(2b) S(2b) 2.63(1) ? . .
N(2b) S(5b) 2.72(1) ? . .
N(2b) F(1b) 2.92(1) ? . .
N(2b) N(3b) 3.23(1) ? . .
N(2b) C(1b) 2.88(1) ? . .
N(2b) C(8b) 2.39(1) ? . .
N(2b) C(9b) 2.74(1) ? . .
N(2b) C(10b) 2.46(2) ? . .
N(3b) N(2b) 3.23(1) ? . .
N(3b) C(1b) 2.86(1) ? . .
N(3b) C(13b) 2.40(2) ? . .
N(3b) C(14b) 2.79(1) ? . .
N(3b) C(15b) 2.49(2) ? . .
C(1a) C(2a) 2.72(2) ? . .
C(1a) C(7a) 2.69(1) ? . .
C(1a) C(12a) 2.80(2) ? . .
C(2a) C(4a) 2.37(2) ? . .
C(2a) C(5a) 2.59(2) ? . .
C(2a) C(6a) 2.20(2) ? . .
C(3a) S(4b) 3.20(1) ? . 56501
C(3a) C(5a) 2.35(2) ? . .
C(3a) C(6a) 2.70(2) ? . .
C(4a) S(4b) 3.57(2) ? . 56501
C(4a) F(1b) 3.18(1) ? . 56402
C(4a) C(6a) 2.40(2) ? . .
C(4a) C(6b) 3.60(2) ? . 56402
C(7a) C(9a) 2.43(2) ? . .
C(7a) C(10a) 2.68(2) ? . .
C(7a) C(11a) 2.25(2) ? . .
C(7a) C(14a) 3.43(2) ? . 46503
C(8a) C(10a) 2.28(2) ? . .
C(8a) C(11a) 2.60(2) ? . .
C(9a) F(1b) 3.15(1) ? . 55402
C(9a) C(11a) 2.27(2) ? . .
C(9a) C(11b) 3.59(2) ? . 55402
C(10a) C(6b) 3.51(2) ? . 55402
C(12a) C(14a) 2.38(2) ? . .
C(12a) C(15a) 2.74(2) ? . .
C(12a) C(16a) 2.27(2) ? . .
C(13a) F(1a) 3.46(1) ? . 66504
C(13a) C(15a) 2.43(2) ? . .
C(13a) C(16a) 2.77(2) ? . .
C(14a) C(7a) 3.43(2) ? . 56503
C(14a) C(16a) 2.31(2) ? . .
C(16a) C(10b) 3.46(2) ? . 66404
C(16a) C(14b) 3.60(2) ? . 65404
C(16a) C(15b) 3.54(2) ? . 65404
C(1b) N(2b) 2.88(1) ? . .
C(1b) C(2b) 2.68(2) ? . .
C(1b) C(7b) 2.83(1) ? . .
C(1b) C(12b) 2.78(1) ? . .
C(2b) C(4b) 2.37(2) ? . .
C(2b) C(5b) 2.71(2) ? . .
C(2b) C(6b) 2.32(2) ? . .
C(3b) F(1b) 3.58(2) ? . 55402
C(3b) C(5b) 2.30(2) ? . .
C(3b) C(6b) 2.63(2) ? . .
C(4b) C(6b) 2.39(2) ? . .
C(4b) C(7b) 3.44(2) ? . 45503
C(4b) C(8b) 3.53(2) ? . 45503
C(5b) N(1b) 2.39(2) ? . .
C(5b) C(2b) 2.71(2) ? . .
C(5b) C(3b) 2.30(2) ? . .
C(6b) Cu(1b) 3.05(1) ? . .
C(6b) S(1b) 3.60(1) ? . 55502
C(6b) S(4b) 3.49(2) ? . 55502
C(6b) F(1b) 2.99(2) ? . .
C(6b) C(4a) 3.60(2) ? . 54502
C(6b) C(10a) 3.51(2) ? . 55502
C(6b) C(2b) 2.32(2) ? . .
C(6b) C(3b) 2.63(2) ? . .
C(6b) C(4b) 2.39(2) ? . .
C(7b) C(4b) 3.44(2) ? . 55503
C(7b) C(9b) 2.33(2) ? . .
C(7b) C(10b) 2.74(2) ? . .
C(7b) C(11b) 2.28(2) ? . .
C(8b) N(2b) 2.39(1) ? . .
C(8b) C(4b) 3.53(2) ? . 55503
C(8b) C(10b) 2.40(2) ? . .
C(8b) C(11b) 2.74(2) ? . .
C(9b) F(1a) 3.21(1) ? . 66504
C(9b) N(2b) 2.74(1) ? . .
C(9b) C(11b) 2.37(2) ? . .
C(10b) N(2b) 2.46(2) ? . .
C(10b) C(16a) 3.46(2) ? . 66504
C(11b) S(6b) 3.54(2) ? . 65504
C(11b) C(9a) 3.59(2) ? . 55502
C(12b) C(14b) 2.40(1) ? . .
C(12b) C(15b) 2.83(2) ? . .
C(12b) C(16b) 2.41(1) ? . .
C(13b) C(15b) 2.46(2) ? . .
C(13b) C(16b) 2.79(2) ? . .
C(14b) F(1a) 3.20(1) ? . 65504
C(14b) C(16a) 3.60(2) ? . 65504
C(14b) C(16b) 2.42(2) ? . .
C(15b) N(3a) 3.55(1) ? . 65504
C(15b) C(16a) 3.54(2) ? . 65504
C(16b) S(2b) 3.56(1) ? . 65504
Cu(1a) H(6a) 3.1418 ? . .
Cu(1a) H(11a) 3.0676 ? . .
Cu(1a) H(16a) 3.0768 ? . .
Cu(1a) H(9b) 3.3467 ? . 66404
Cu(1a) H(10b) 3.4886 ? . 66404
Cu(1a) H(14b) 3.4408 ? . 65404
Cu(1a) H(15b) 3.4160 ? . 65404
Cu(1b) H(4a) 3.5386 ? . 54502
Cu(1b) H(5a) 3.4275 ? . 54502
Cu(1b) H(9a) 3.1655 ? . 55502
Cu(1b) H(10a) 3.2743 ? . 55502
Cu(1b) H(6b) 3.0479 ? . .
Cu(1b) H(11b) 3.0926 ? . .
Cu(1b) H(16b) 3.1431 ? . .
S(1a) H(3a) 2.8354 ? . .
S(1a) H(5a) 3.2256 ? . 55502
S(1a) H(6a) 3.1121 ? . 55502
S(2a) H(8a) 2.8936 ? . .
S(2a) H(10a) 3.4885 ? . 55502
S(2a) H(11a) 2.9793 ? . 55502
S(2a) H(14a) 2.9283 ? . 46503
S(3a) H(13a) 2.8781 ? . .
S(3a) H(15a) 3.2499 ? . 66504
S(3a) H(16a) 2.8625 ? . 66504
S(1b) H(8a) 3.3745 ? . .
S(1b) H(3b) 2.8250 ? . .
S(1b) H(5b) 3.1164 ? . 55402
S(1b) H(6b) 2.9140 ? . 55402
S(2b) H(4b) 2.9851 ? . 55503
S(2b) H(8b) 2.7934 ? . .
S(2b) H(15b) 3.5273 ? . 65404
S(2b) H(16b) 2.7388 ? . 65404
S(3b) H(5b) 3.5461 ? . 55402
S(3b) H(10b) 3.0716 ? . 65404
S(3b) H(11b) 3.2424 ? . 65404
S(3b) H(13b) 2.8346 ? . .
S(4b) H(3a) 2.8861 ? . 54501
S(4b) H(4a) 3.4230 ? . 54501
S(4b) H(3b) 2.7640 ? . .
S(4b) H(5b) 3.0701 ? . 55402
S(4b) H(6b) 2.7512 ? . 55402
S(5b) H(8b) 3.1732 ? . .
S(5b) H(15b) 3.2310 ? . 65404
S(5b) H(16b) 3.2087 ? . 65404
S(6b) H(4b) 2.9693 ? . 55503
S(6b) H(10b) 3.3751 ? . 65404
S(6b) H(11b) 2.7994 ? . 65404
S(6b) H(13b) 2.8269 ? . .
F(1a) H(6a) 2.6000 ? . .
F(1a) H(11a) 2.4578 ? . .
F(1a) H(13a) 2.6183 ? . 66404
F(1a) H(16a) 2.5148 ? . .
F(1a) H(9b) 2.3498 ? . 66404
F(1a) H(14b) 2.3034 ? . 65404
F(1a) H(15b) 3.5877 ? . 65404
F(1b) H(4a) 2.3221 ? . 54502
F(1b) H(5a) 3.5349 ? . 54502
F(1b) H(9a) 2.2072 ? . 55502
F(1b) H(10a) 3.5482 ? . 55502
F(1b) H(3b) 2.5105 ? . 55502
F(1b) H(6b) 2.3877 ? . .
F(1b) H(11b) 2.4858 ? . .
F(1b) H(16b) 2.5720 ? . .
N(1a) H(3a) 3.2564 ? . .
N(1a) H(5a) 3.3055 ? . .
N(1a) H(6a) 1.9660 ? . .
N(1a) H(14a) 2.8475 ? . 46503
N(1a) H(9b) 3.1541 ? . 66404
N(1a) H(10b) 3.1247 ? . 66404
N(2a) H(8a) 3.2165 ? . .
N(2a) H(10a) 3.2581 ? . .
N(2a) H(11a) 1.9659 ? . .
N(2a) H(14a) 2.9234 ? . 46503
N(2a) H(15a) 3.5655 ? . 46503
N(2a) H(14b) 3.5953 ? . 65404
N(2a) H(15b) 3.2862 ? . 65404
N(3a) H(13a) 3.2978 ? . .
N(3a) H(15a) 3.1997 ? . .
N(3a) H(16a) 1.9300 ? . .
N(3a) H(10b) 3.2859 ? . 66404
N(3a) H(14b) 3.5489 ? . 65404
N(3a) H(15b) 3.0911 ? . 65404
N(1b) H(5a) 3.3799 ? . 54502
N(1b) H(9a) 3.3964 ? . 55502
N(1b) H(10a) 2.9504 ? . 55502
N(1b) H(3b) 3.2129 ? . .
N(1b) H(5b) 3.2732 ? . .
N(1b) H(6b) 2.0523 ? . .
N(2b) H(9a) 3.3372 ? . 55502
N(2b) H(10a) 3.3180 ? . 55502
N(2b) H(4b) 2.9323 ? . 55503
N(2b) H(8b) 3.2916 ? . .
N(2b) H(10b) 3.1988 ? . .
N(2b) H(11b) 2.0128 ? . .
N(3b) H(4a) 3.5339 ? . 54502
N(3b) H(5a) 2.9006 ? . 54502
N(3b) H(4b) 2.9245 ? . 55503
N(3b) H(13b) 3.2608 ? . .
N(3b) H(15b) 3.2244 ? . .
N(3b) H(16b) 2.0325 ? . .
C(1a) H(14a) 3.4418 ? . 46503
C(2a) H(3a) 2.0758 ? . .
C(2a) H(4a) 3.2247 ? . .
C(2a) H(6a) 3.0862 ? . .
C(2a) H(14a) 2.9248 ? . 46503
C(2a) H(10b) 3.3891 ? . 66404
C(3a) H(4a) 2.0113 ? . .
C(3a) H(5a) 3.2627 ? . .
C(3a) H(14a) 3.4184 ? . 46503
C(3a) H(8b) 3.4098 ? . 46503
C(4a) H(3a) 2.0396 ? . .
C(4a) H(5a) 2.0407 ? . .
C(4a) H(6a) 3.2695 ? . .
C(4a) H(3b) 3.5303 ? . 56501
C(4a) H(6b) 3.0014 ? . 56402
C(4a) H(8b) 3.4206 ? . 46503
C(4a) H(16b) 3.4840 ? . 56402
C(5a) H(3a) 3.2248 ? . .
C(5a) H(4a) 2.1333 ? . .
C(5a) H(6a) 1.9758 ? . .
C(5a) H(14a) 3.5578 ? . 46503
C(5a) H(6b) 3.4642 ? . 56402
C(6a) H(4a) 3.2872 ? . .
C(6a) H(5a) 2.1395 ? . .
C(6a) H(14a) 3.1171 ? . 46503
C(6a) H(15a) 3.2857 ? . 46503
C(6a) H(9b) 3.0582 ? . 66404
C(7a) H(8a) 2.0418 ? . .
C(7a) H(9a) 3.2924 ? . .
C(7a) H(11a) 3.1972 ? . .
C(7a) H(14a) 2.6505 ? . 46503
C(8a) H(9a) 2.0841 ? . .
C(8a) H(10a) 3.2241 ? . .
C(8a) H(14a) 3.2792 ? . 46503
C(8a) H(3b) 3.4129 ? . .
C(9a) H(8a) 2.0117 ? . .
C(9a) H(10a) 1.9532 ? . .
C(9a) H(11a) 3.1232 ? . .
C(9a) H(3b) 3.3417 ? . .
C(9a) H(6b) 3.2681 ? . 55402
C(9a) H(11b) 3.2334 ? . 55402
C(10a) H(8a) 3.1021 ? . .
C(10a) H(9a) 1.8943 ? . .
C(10a) H(11a) 1.9538 ? . .
C(10a) H(15a) 3.4338 ? . 46503
C(10a) H(6b) 3.5112 ? . 55402
C(11a) H(8a) 3.5284 ? . .
C(11a) H(9a) 3.0882 ? . .
C(11a) H(10a) 2.1289 ? . .
C(11a) H(14a) 3.4799 ? . 46503
C(11a) H(15a) 3.2956 ? . 46503
C(11a) H(14b) 3.2872 ? . 65404
C(11a) H(15b) 3.4889 ? . 65404
C(12a) H(13a) 2.0694 ? . .
C(12a) H(14a) 3.3383 ? . .
C(12a) H(16a) 3.1546 ? . .
C(12a) H(8b) 3.4147 ? . .
C(12a) H(13b) 3.2115 ? . 56501
C(12a) H(15b) 3.5828 ? . 65404
C(13a) H(14a) 2.1288 ? . .
C(13a) H(15a) 3.2496 ? . .
C(13a) H(8b) 3.0679 ? . .
C(13a) H(9b) 3.4259 ? . .
C(13a) H(13b) 3.3026 ? . 56501
C(13a) H(14b) 3.3570 ? . 56501
C(14a) H(13a) 2.0499 ? . .
C(14a) H(15a) 1.9136 ? . .
C(14a) H(16a) 3.1151 ? . .
C(15a) H(13a) 3.2036 ? . .
C(15a) H(14a) 2.0662 ? . .
C(15a) H(16a) 2.0015 ? . .
C(16a) H(14a) 3.3302 ? . .
C(16a) H(15a) 2.0755 ? . .
C(16a) H(9b) 3.4544 ? . 66404
C(16a) H(10b) 3.3733 ? . 66404
C(16a) H(14b) 3.3293 ? . 65404
C(16a) H(15b) 3.3779 ? . 65404
C(2b) H(3a) 3.2320 ? . 54501
C(2b) H(8a) 3.3178 ? . .
C(2b) H(10a) 3.3955 ? . 55502
C(2b) H(3b) 2.0351 ? . .
C(2b) H(4b) 3.2186 ? . .
C(2b) H(6b) 3.1717 ? . .
C(3b) H(3a) 3.2470 ? . 54501
C(3b) H(4a) 3.4293 ? . 54501
C(3b) H(8a) 3.1471 ? . .
C(3b) H(4b) 1.9608 ? . .
C(3b) H(5b) 3.1981 ? . .
C(4b) H(3b) 2.0578 ? . .
C(4b) H(5b) 2.1504 ? . .
C(4b) H(6b) 3.2925 ? . .
C(5b) H(3b) 3.3279 ? . .
C(5b) H(4b) 2.0570 ? . .
C(5b) H(6b) 1.9881 ? . .
C(6b) H(4a) 3.3845 ? . 54502
C(6b) H(5a) 3.5409 ? . 54502
C(6b) H(9a) 3.1817 ? . 55502
C(6b) H(10a) 3.2315 ? . 55502
C(6b) H(4b) 3.1803 ? . .
C(6b) H(5b) 1.9676 ? . .
C(7b) H(4b) 2.7919 ? . 55503
C(7b) H(8b) 2.1186 ? . .
C(7b) H(9b) 3.2106 ? . .
C(7b) H(11b) 3.1403 ? . .
C(8b) H(13a) 3.3506 ? . .
C(8b) H(4b) 3.2130 ? . 55503
C(8b) H(9b) 2.0019 ? . .
C(8b) H(10b) 3.2227 ? . .
C(9b) H(6a) 3.5282 ? . 66504
C(9b) H(13a) 3.2559 ? . .
C(9b) H(16a) 3.0654 ? . 66504
C(9b) H(8b) 2.0751 ? . .
C(9b) H(10b) 2.0657 ? . .
C(9b) H(11b) 3.2511 ? . .
C(10b) H(16a) 3.2433 ? . 66504
C(10b) H(5b) 3.5003 ? . 55503
C(10b) H(8b) 3.3287 ? . .
C(10b) H(9b) 1.9677 ? . .
C(10b) H(11b) 2.0981 ? . .
C(11b) H(9a) 3.1022 ? . 55502
C(11b) H(4b) 3.5372 ? . 55503
C(11b) H(5b) 3.3834 ? . 55503
C(11b) H(9b) 3.2101 ? . .
C(11b) H(10b) 1.9701 ? . .
C(12b) H(5a) 3.3293 ? . 54502
C(12b) H(4b) 3.0185 ? . 55503
C(12b) H(13b) 2.0388 ? . .
C(12b) H(14b) 3.2829 ? . .
C(12b) H(16b) 3.2300 ? . .
C(13b) H(4b) 3.4704 ? . 55503
C(13b) H(14b) 2.0755 ? . .
C(13b) H(15b) 3.2951 ? . .
C(14b) H(11a) 3.2025 ? . 65504
C(14b) H(16a) 3.2634 ? . 65504
C(14b) H(13b) 2.0792 ? . .
C(14b) H(15b) 2.1047 ? . .
C(14b) H(16b) 3.2883 ? . .
C(15b) H(11a) 3.5487 ? . 65504
C(15b) H(16a) 3.5817 ? . 65504
C(15b) H(13b) 3.3542 ? . .
C(15b) H(14b) 2.0050 ? . .
C(15b) H(16b) 2.0897 ? . .
C(16b) H(4a) 3.2340 ? . 54502
C(16b) H(5a) 3.2210 ? . 54502
C(16b) H(4b) 3.3619 ? . 55503
C(16b) H(5b) 3.4135 ? . 55503
C(16b) H(14b) 3.2498 ? . .
C(16b) H(15b) 1.9419 ? . .
H(3a) S(4b) 2.8861 ? . 56501
H(3a) C(2b) 3.2320 ? . 56501
H(3a) C(3b) 3.2470 ? . 56501
H(4a) Cu(1b) 3.5386 ? . 56402
H(4a) S(4b) 3.4230 ? . 56501
H(4a) F(1b) 2.3221 ? . 56402
H(4a) N(3b) 3.5339 ? . 56402
H(4a) C(3b) 3.4293 ? . 56501
H(4a) C(6b) 3.3845 ? . 56402
H(4a) C(16b) 3.2340 ? . 56402
H(5a) Cu(1b) 3.4275 ? . 56402
H(5a) S(1a) 3.2256 ? . 55402
H(5a) F(1b) 3.5349 ? . 56402
H(5a) N(1b) 3.3799 ? . 56402
H(5a) N(3b) 2.9006 ? . 56402
H(5a) C(6b) 3.5409 ? . 56402
H(5a) C(12b) 3.3293 ? . 56402
H(5a) C(16b) 3.2210 ? . 56402
H(6a) S(1a) 3.1121 ? . 55402
H(6a) C(9b) 3.5282 ? . 66404
H(9a) Cu(1b) 3.1655 ? . 55402
H(9a) F(1b) 2.2072 ? . 55402
H(9a) N(1b) 3.3964 ? . 55402
H(9a) N(2b) 3.3372 ? . 55402
H(9a) C(6b) 3.1817 ? . 55402
H(9a) C(11b) 3.1022 ? . 55402
H(10a) Cu(1b) 3.2743 ? . 55402
H(10a) S(2a) 3.4885 ? . 55402
H(10a) F(1b) 3.5482 ? . 55402
H(10a) N(1b) 2.9504 ? . 55402
H(10a) N(2b) 3.3180 ? . 55402
H(10a) C(2b) 3.3955 ? . 55402
H(10a) C(6b) 3.2315 ? . 55402
H(11a) S(2a) 2.9793 ? . 55402
H(11a) C(14b) 3.2025 ? . 65404
H(11a) C(15b) 3.5487 ? . 65404
H(13a) F(1a) 2.6183 ? . 66504
H(14a) S(2a) 2.9283 ? . 56503
H(14a) N(1a) 2.8475 ? . 56503
H(14a) N(2a) 2.9234 ? . 56503
H(14a) C(1a) 3.4418 ? . 56503
H(14a) C(2a) 2.9248 ? . 56503
H(14a) C(3a) 3.4185 ? . 56503
H(14a) C(5a) 3.5578 ? . 56503
H(14a) C(6a) 3.1171 ? . 56503
H(14a) C(7a) 2.6505 ? . 56503
H(14a) C(8a) 3.2792 ? . 56503
H(14a) C(11a) 3.4799 ? . 56503
H(15a) S(3a) 3.2499 ? . 66404
H(15a) N(2a) 3.5655 ? . 56503
H(15a) C(6a) 3.2857 ? . 56503
H(15a) C(10a) 3.4338 ? . 56503
H(15a) C(11a) 3.2956 ? . 56503
H(16a) S(3a) 2.8625 ? . 66404
H(16a) C(9b) 3.0654 ? . 66404
H(16a) C(10b) 3.2433 ? . 66404
H(16a) C(14b) 3.2634 ? . 65404
H(16a) C(15b) 3.5817 ? . 65404
H(3b) F(1b) 2.5105 ? . 55402
H(3b) C(4a) 3.5303 ? . 54501
H(3b) C(5b) 3.3279 ? . .
H(4b) S(2b) 2.9851 ? . 45503
H(4b) S(6b) 2.9693 ? . 45503
H(4b) N(2b) 2.9323 ? . 45503
H(4b) N(3b) 2.9245 ? . 45503
H(4b) C(5b) 2.0570 ? . .
H(4b) C(6b) 3.1803 ? . .
H(4b) C(7b) 2.7919 ? . 45503
H(4b) C(8b) 3.2130 ? . 45503
H(4b) C(11b) 3.5372 ? . 45503
H(4b) C(12b) 3.0185 ? . 45503
H(4b) C(13b) 3.4704 ? . 45503
H(4b) C(16b) 3.3619 ? . 45503
H(5b) S(1b) 3.1164 ? . 55502
H(5b) S(3b) 3.5461 ? . 55502
H(5b) S(4b) 3.0701 ? . 55502
H(5b) C(6b) 1.9676 ? . .
H(5b) C(10b) 3.5003 ? . 45503
H(5b) C(11b) 3.3834 ? . 45503
H(5b) C(16b) 3.4135 ? . 45503
H(6b) S(1b) 2.9140 ? . 55502
H(6b) S(4b) 2.7512 ? . 55502
H(6b) C(4a) 3.0014 ? . 54502
H(6b) C(5a) 3.4642 ? . 54502
H(6b) C(9a) 3.2681 ? . 55502
H(6b) C(10a) 3.5112 ? . 55502
H(6b) C(5b) 1.9881 ? . .
H(8b) N(2b) 3.2916 ? . .
H(8b) C(3a) 3.4098 ? . 56503
H(8b) C(4a) 3.4206 ? . 56503
H(9b) Cu(1a) 3.3467 ? . 66504
H(9b) F(1a) 2.3498 ? . 66504
H(9b) N(1a) 3.1541 ? . 66504
H(9b) C(6a) 3.0582 ? . 66504
H(9b) C(16a) 3.4544 ? . 66504
H(10b) Cu(1a) 3.4886 ? . 66504
H(10b) S(3b) 3.0716 ? . 65504
H(10b) S(6b) 3.3751 ? . 65504
H(10b) N(1a) 3.1247 ? . 66504
H(10b) N(3a) 3.2859 ? . 66504
H(10b) N(2b) 3.1988 ? . .
H(10b) C(2a) 3.3891 ? . 66504
H(10b) C(16a) 3.3733 ? . 66504
H(11b) S(3b) 3.2424 ? . 65504
H(11b) S(6b) 2.7994 ? . 65504
H(11b) N(2b) 2.0128 ? . .
H(11b) C(9a) 3.2334 ? . 55502
H(13b) C(12a) 3.2115 ? . 54501
H(13b) C(13a) 3.3026 ? . 54501
H(14b) Cu(1a) 3.4408 ? . 65504
H(14b) F(1a) 2.3034 ? . 65504
H(14b) N(2a) 3.5953 ? . 65504
H(14b) N(3a) 3.5489 ? . 65504
H(14b) C(11a) 3.2872 ? . 65504
H(14b) C(13a) 3.3570 ? . 54501
H(14b) C(16a) 3.3293 ? . 65504
H(15b) Cu(1a) 3.4160 ? . 65504
H(15b) S(2b) 3.5273 ? . 65504
H(15b) S(5b) 3.2310 ? . 65504
H(15b) F(1a) 3.5877 ? . 65504
H(15b) N(2a) 3.2862 ? . 65504
H(15b) N(3a) 3.0911 ? . 65504
H(15b) C(11a) 3.4889 ? . 65504
H(15b) C(12a) 3.5828 ? . 65504
H(15b) C(16a) 3.3779 ? . 65504
H(16b) S(2b) 2.7388 ? . 65504
H(16b) S(5b) 3.2087 ? . 65504
H(16b) C(4a) 3.4840 ? . 54502

loop_
_geom_torsion_atom_site_label_1
_geom_torsion_atom_site_label_2
_geom_torsion_atom_site_label_3
_geom_torsion_atom_site_label_4
_geom_torsion
_geom_torsion_publ_flag
_geom_torsion_site_symmetry_1
_geom_torsion_site_symmetry_2
_geom_torsion_site_symmetry_3
_geom_torsion_site_symmetry_4
F(1a) Cu(1a) N(1a) C(2a) -166.2(8) ? . . . .
F(1a) Cu(1a) N(1a) C(6a) 21.6(9) ? . . . .
N(2a) Cu(1a) N(1a) C(2a) 101.1(8) ? . . . .
N(2a) Cu(1a) N(1a) C(6a) -71.1(9) ? . . . .
N(3a) Cu(1a) N(1a) C(2a) -72.2(9) ? . . . .
N(3a) Cu(1a) N(1a) C(6a) 115.6(8) ? . . . .
C(1a) Cu(1a) N(1a) C(2a) 15.2(8) ? . . . .
C(1a) Cu(1a) N(1a) C(6a) -157.0(9) ? . . . .
F(1a) Cu(1a) N(2a) C(7a) -174.4(7) ? . . . .
F(1a) Cu(1a) N(2a) C(11a) -0.4(8) ? . . . .
N(1a) Cu(1a) N(2a) C(7a) -82.4(7) ? . . . .
N(1a) Cu(1a) N(2a) C(11a) 91.7(9) ? . . . .
N(3a) Cu(1a) N(2a) C(7a) 90.8(7) ? . . . .
N(3a) Cu(1a) N(2a) C(11a) -95(1) ? . . . .
C(1a) Cu(1a) N(2a) C(7a) 2.4(7) ? . . . .
C(1a) Cu(1a) N(2a) C(11a) 176.5(9) ? . . . .
F(1a) Cu(1a) N(3a) C(12a) -172.5(6) ? . . . .
F(1a) Cu(1a) N(3a) C(16a) 8.5(8) ? . . . .
N(1a) Cu(1a) N(3a) C(12a) 93.9(6) ? . . . .
N(1a) Cu(1a) N(3a) C(16a) -85.1(9) ? . . . .
N(2a) Cu(1a) N(3a) C(12a) -77.6(7) ? . . . .
N(2a) Cu(1a) N(3a) C(16a) 103.5(8) ? . . . .
C(1a) Cu(1a) N(3a) C(12a) 8.9(6) ? . . . .
C(1a) Cu(1a) N(3a) C(16a) -170.0(8) ? . . . .
N(1a) Cu(1a) C(1a) S(1a) -30.3(6) ? . . . .
N(1a) Cu(1a) C(1a) S(2a) 97.6(6) ? . . . .
N(1a) Cu(1a) C(1a) S(3a) -145.5(4) ? . . . .
N(2a) Cu(1a) C(1a) S(1a) -132.2(6) ? . . . .
N(2a) Cu(1a) C(1a) S(2a) -4.3(5) ? . . . .
N(2a) Cu(1a) C(1a) S(3a) 112.6(4) ? . . . .
N(3a) Cu(1a) C(1a) S(1a) 98.0(6) ? . . . .
N(3a) Cu(1a) C(1a) S(2a) -134.2(6) ? . . . .
N(3a) Cu(1a) C(1a) S(3a) -17.2(4) ? . . . .
F(1b) Cu(1b) N(1b) C(2b) 172.7(8) ? . . . .
F(1b) Cu(1b) N(1b) C(6b) -2.3(7) ? . . . .
N(2b) Cu(1b) N(1b) C(2b) 74.6(9) ? . . . .
N(2b) Cu(1b) N(1b) C(6b) -100.4(7) ? . . . .
N(3b) Cu(1b) N(1b) C(2b) -91.3(8) ? . . . .
N(3b) Cu(1b) N(1b) C(6b) 93.7(7) ? . . . .
C(1b) Cu(1b) N(1b) C(2b) -8.2(8) ? . . . .
C(1b) Cu(1b) N(1b) C(6b) 176.8(7) ? . . . .
F(1b) Cu(1b) N(2b) C(7b) -178.6(8) ? . . . .
F(1b) Cu(1b) N(2b) C(11b) 0.9(9) ? . . . .
N(1b) Cu(1b) N(2b) C(7b) -80.5(9) ? . . . .
N(1b) Cu(1b) N(2b) C(11b) 99.0(9) ? . . . .
N(3b) Cu(1b) N(2b) C(7b) 87.7(8) ? . . . .
N(3b) Cu(1b) N(2b) C(11b) -92.8(9) ? . . . .
C(1b) Cu(1b) N(2b) C(7b) 0.1(7) ? . . . .
C(1b) Cu(1b) N(2b) C(11b) 179.6(8) ? . . . .
F(1b) Cu(1b) N(3b) C(12b) 166.9(7) ? . . . .
F(1b) Cu(1b) N(3b) C(16b) -13.2(8) ? . . . .
N(1b) Cu(1b) N(3b) C(12b) 70.5(8) ? . . . .
N(1b) Cu(1b) N(3b) C(16b) -109.5(8) ? . . . .
N(2b) Cu(1b) N(3b) C(12b) -98.9(7) ? . . . .
N(2b) Cu(1b) N(3b) C(16b) 81.0(8) ? . . . .
C(1b) Cu(1b) N(3b) C(12b) -10.4(7) ? . . . .
C(1b) Cu(1b) N(3b) C(16b) 169.5(8) ? . . . .
N(1b) Cu(1b) C(1b) S(1b) 19.3(4) ? . . . .
N(1b) Cu(1b) C(1b) S(2b) 142.8(4) ? . . . .
N(1b) Cu(1b) C(1b) S(3b) -102.6(5) ? . . . .
N(1b) Cu(1b) C(1b) S(4b) -15.7(5) ? . . . .
N(1b) Cu(1b) C(1b) S(5b) 104.3(6) ? . . . .
N(1b) Cu(1b) C(1b) S(6b) -137.3(5) ? . . . .
N(2b) Cu(1b) C(1b) S(1b) -114.0(4) ? . . . .
N(2b) Cu(1b) C(1b) S(2b) 9.5(4) ? . . . .
N(2b) Cu(1b) C(1b) S(3b) 124.1(5) ? . . . .
N(2b) Cu(1b) C(1b) S(4b) -149.0(6) ? . . . .
N(2b) Cu(1b) C(1b) S(5b) -29.0(6) ? . . . .
N(2b) Cu(1b) C(1b) S(6b) 89.4(5) ? . . . .
N(3b) Cu(1b) C(1b) S(1b) 145.0(4) ? . . . .
N(3b) Cu(1b) C(1b) S(2b) -91.5(4) ? . . . .
N(3b) Cu(1b) C(1b) S(3b) 23.0(5) ? . . . .
N(3b) Cu(1b) C(1b) S(4b) 109.9(6) ? . . . .
N(3b) Cu(1b) C(1b) S(5b) -130.0(6) ? . . . .
N(3b) Cu(1b) C(1b) S(6b) -11.7(5) ? . . . .
C(2a) S(1a) C(1a) Cu(1a) 35.6(6) ? . . . .
C(2a) S(1a) C(1a) S(2a) -92.5(7) ? . . . .
C(2a) S(1a) C(1a) S(3a) 151.6(5) ? . . . .
C(1a) S(1a) C(2a) N(1a) -26(1) ? . . . .
C(1a) S(1a) C(2a) C(3a) 155.4(8) ? . . . .
C(7a) S(2a) C(1a) Cu(1a) 5.1(6) ? . . . .
C(7a) S(2a) C(1a) S(1a) 130.8(7) ? . . . .
C(7a) S(2a) C(1a) S(3a) -113.0(6) ? . . . .
C(1a) S(2a) C(7a) N(2a) -3.4(9) ? . . . .
C(1a) S(2a) C(7a) C(8a) 173.9(9) ? . . . .
C(12a) S(3a) C(1a) Cu(1a) 20.9(5) ? . . . .
C(12a) S(3a) C(1a) S(1a) -96.2(6) ? . . . .
C(12a) S(3a) C(1a) S(2a) 143.0(5) ? . . . .
C(1a) S(3a) C(12a) N(3a) -16.5(8) ? . . . .
C(1a) S(3a) C(12a) C(13a) 167.8(7) ? . . . .
S(5b) S(1b) S(4b) S(3b) 2(1) ? . . . .
S(5b) S(1b) S(4b) C(1b) 21.3(8) ? . . . .
S(5b) S(1b) S(4b) C(2b) 124.1(7) ? . . . .
C(1b) S(1b) S(4b) S(3b) -18.9(6) ? . . . .
C(1b) S(1b) S(4b) C(2b) 102.8(5) ? . . . .
C(2b) S(1b) S(4b) S(3b) -121.7(7) ? . . . .
C(2b) S(1b) S(4b) C(1b) -102.8(5) ? . . . .
S(4b) S(1b) S(5b) S(2b) 6(1) ? . . . .
S(4b) S(1b) S(5b) C(1b) -26.8(8) ? . . . .
S(4b) S(1b) S(5b) C(7b) -68(1) ? . . . .
C(1b) S(1b) S(5b) S(2b) 33.7(7) ? . . . .
C(1b) S(1b) S(5b) C(7b) -41.8(7) ? . . . .
C(2b) S(1b) S(5b) S(2b) 106.7(8) ? . . . .
C(2b) S(1b) S(5b) C(1b) 73.0(6) ? . . . .
C(2b) S(1b) S(5b) C(7b) 31(1) ? . . . .
S(4b) S(1b) C(1b) Cu(1b) -96.9(5) ? . . . .
S(4b) S(1b) C(1b) S(2b) 139.9(6) ? . . . .
S(4b) S(1b) C(1b) S(3b) 23.7(6) ? . . . .
S(4b) S(1b) C(1b) S(5b) 158.9(6) ? . . . .
S(4b) S(1b) C(1b) S(6b) 54.2(8) ? . . . .
S(5b) S(1b) C(1b) Cu(1b) 104.2(5) ? . . . .
S(5b) S(1b) C(1b) S(2b) -19.0(3) ? . . . .
S(5b) S(1b) C(1b) S(3b) -135.2(8) ? . . . .
S(5b) S(1b) C(1b) S(4b) -158.9(8) ? . . . .
S(5b) S(1b) C(1b) S(6b) -104(1) ? . . . .
C(2b) S(1b) C(1b) Cu(1b) -23.8(5) ? . . . .
C(2b) S(1b) C(1b) S(2b) -147.0(5) ? . . . .
C(2b) S(1b) C(1b) S(3b) 96.9(6) ? . . . .
C(2b) S(1b) C(1b) S(4b) 73.2(7) ? . . . .
C(2b) S(1b) C(1b) S(5b) -127.9(5) ? . . . .
C(2b) S(1b) C(1b) S(6b) 127.3(8) ? . . . .
S(4b) S(1b) C(2b) N(1b) 94.8(9) ? . . . .
S(4b) S(1b) C(2b) C(3b) -89(1) ? . . . .
S(5b) S(1b) C(2b) S(4b) -126.9(8) ? . . . .
S(5b) S(1b) C(2b) N(1b) -32(1) ? . . . .
S(5b) S(1b) C(2b) C(3b) 144.0(9) ? . . . .
C(1b) S(1b) C(2b) S(4b) -76.7(7) ? . . . .
C(1b) S(1b) C(2b) N(1b) 18.1(9) ? . . . .
C(1b) S(1b) C(2b) C(3b) -165.8(9) ? . . . .
S(6b) S(2b) S(5b) S(1b) -7(1) ? . . . .
S(6b) S(2b) S(5b) C(1b) 18.1(7) ? . . . .
S(6b) S(2b) S(5b) C(7b) 123.5(6) ? . . . .
C(1b) S(2b) S(5b) S(1b) -25.8(5) ? . . . .
C(1b) S(2b) S(5b) C(7b) 105.5(5) ? . . . .
C(7b) S(2b) S(5b) S(1b) -131.2(7) ? . . . .
C(7b) S(2b) S(5b) C(1b) -105.5(5) ? . . . .
S(5b) S(2b) S(6b) S(3b) -3(1) ? . . . .
S(5b) S(2b) S(6b) C(1b) -21.5(7) ? . . . .
S(5b) S(2b) S(6b) C(12b) -94.2(8) ? . . . .
C(1b) S(2b) S(6b) S(3b) 18.3(8) ? . . . .
C(1b) S(2b) S(6b) C(12b) -72.7(7) ? . . . .
C(7b) S(2b) S(6b) S(3b) 98(1) ? . . . .
C(7b) S(2b) S(6b) C(1b) 79.7(6) ? . . . .
C(7b) S(2b) S(6b) C(12b) 7.1(9) ? . . . .
S(5b) S(2b) C(1b) Cu(1b) -93.6(5) ? . . . .
S(5b) S(2b) C(1b) S(1b) 32.4(5) ? . . . .
S(5b) S(2b) C(1b) S(3b) 151.0(7) ? . . . .
S(5b) S(2b) C(1b) S(4b) 59.7(8) ? . . . .
S(5b) S(2b) C(1b) S(6b) 159.7(6) ? . . . .
S(6b) S(2b) C(1b) Cu(1b) 106.7(6) ? . . . .
S(6b) S(2b) C(1b) S(1b) -127.3(8) ? . . . .
S(6b) S(2b) C(1b) S(3b) -8.7(3) ? . . . .
S(6b) S(2b) C(1b) S(4b) -100.0(9) ? . . . .
S(6b) S(2b) C(1b) S(5b) -159.7(8) ? . . . .
C(7b) S(2b) C(1b) Cu(1b) -15.1(5) ? . . . .
C(7b) S(2b) C(1b) S(1b) 111.0(6) ? . . . .
C(7b) S(2b) C(1b) S(3b) -130.5(5) ? . . . .
C(7b) S(2b) C(1b) S(4b) 138.2(8) ? . . . .
C(7b) S(2b) C(1b) S(5b) 78.5(7) ? . . . .
C(7b) S(2b) C(1b) S(6b) -121.8(5) ? . . . .
S(5b) S(2b) C(7b) N(2b) 83.6(9) ? . . . .
S(5b) S(2b) C(7b) C(8b) -112.0(9) ? . . . .
S(6b) S(2b) C(7b) S(5b) -119.5(6) ? . . . .
S(6b) S(2b) C(7b) N(2b) -35(1) ? . . . .
S(6b) S(2b) C(7b) C(8b) 128.4(8) ? . . . .
C(1b) S(2b) C(7b) S(5b) -66.9(5) ? . . . .
C(1b) S(2b) C(7b) N(2b) 16(1) ? . . . .
C(1b) S(2b) C(7b) C(8b) -178.9(8) ? . . . .
S(6b) S(3b) S(4b) S(1b) -12(1) ? . . . .
S(6b) S(3b) S(4b) C(1b) -35.8(7) ? . . . .
S(6b) S(3b) S(4b) C(2b) -98.7(8) ? . . . .
C(1b) S(3b) S(4b) S(1b) 23.1(7) ? . . . .
C(1b) S(3b) S(4b) C(2b) -62.9(7) ? . . . .
C(12b) S(3b) S(4b) S(1b) 84(1) ? . . . .
C(12b) S(3b) S(4b) C(1b) 61.3(7) ? . . . .
C(12b) S(3b) S(4b) C(2b) -1(1) ? . . . .
S(4b) S(3b) S(6b) S(2b) 12(1) ? . . . .
S(4b) S(3b) S(6b) C(1b) 27.7(6) ? . . . .
S(4b) S(3b) S(6b) C(12b) 136.0(5) ? . . . .
C(1b) S(3b) S(6b) S(2b) -15.3(7) ? . . . .
C(1b) S(3b) S(6b) C(12b) 108.3(5) ? . . . .
C(12b) S(3b) S(6b) S(2b) -123.6(9) ? . . . .
C(12b) S(3b) S(6b) C(1b) -108.3(5) ? . . . .
S(4b) S(3b) C(1b) Cu(1b) 112.2(6) ? . . . .
S(4b) S(3b) C(1b) S(1b) -12.4(3) ? . . . .
S(4b) S(3b) C(1b) S(2b) -131.1(8) ? . . . .
S(4b) S(3b) C(1b) S(5b) -106(1) ? . . . .
S(4b) S(3b) C(1b) S(6b) -146.7(8) ? . . . .
S(6b) S(3b) C(1b) Cu(1b) -101.1(6) ? . . . .
S(6b) S(3b) C(1b) S(1b) 134.3(7) ? . . . .
S(6b) S(3b) C(1b) S(2b) 15.6(5) ? . . . .
S(6b) S(3b) C(1b) S(4b) 146.7(6) ? . . . .
S(6b) S(3b) C(1b) S(5b) 40(1) ? . . . .
C(12b) S(3b) C(1b) Cu(1b) -30.1(6) ? . . . .
C(12b) S(3b) C(1b) S(1b) -154.8(5) ? . . . .
C(12b) S(3b) C(1b) S(2b) 86.6(6) ? . . . .
C(12b) S(3b) C(1b) S(4b) -142.3(5) ? . . . .
C(12b) S(3b) C(1b) S(5b) 111(1) ? . . . .
C(12b) S(3b) C(1b) S(6b) 71.0(7) ? . . . .
S(4b) S(3b) C(12b) S(6b) -112.8(7) ? . . . .
S(4b) S(3b) C(12b) N(3b) -18(1) ? . . . .
S(4b) S(3b) C(12b) C(13b) 155.8(8) ? . . . .
S(6b) S(3b) C(12b) N(3b) 93.9(8) ? . . . .
S(6b) S(3b) C(12b) C(13b) -91.4(9) ? . . . .
C(1b) S(3b) C(12b) S(6b) -69.4(6) ? . . . .
C(1b) S(3b) C(12b) N(3b) 24.5(8) ? . . . .
C(1b) S(3b) C(12b) C(13b) -160.7(9) ? . . . .
S(1b) S(4b) C(1b) Cu(1b) 97(1) ? . . . .
S(1b) S(4b) C(1b) S(2b) -54(1) ? . . . .
S(1b) S(4b) C(1b) S(3b) -157(1) ? . . . .
S(1b) S(4b) C(1b) S(5b) -21(1) ? . . . .
S(1b) S(4b) C(1b) S(6b) -139(1) ? . . . .
S(3b) S(4b) C(1b) Cu(1b) -104.9(6) ? . . . .
S(3b) S(4b) C(1b) S(1b) 157.4(9) ? . . . .
S(3b) S(4b) C(1b) S(2b) 102(1) ? . . . .
S(3b) S(4b) C(1b) S(5b) 135.6(9) ? . . . .
S(3b) S(4b) C(1b) S(6b) 18.2(6) ? . . . .
C(2b) S(4b) C(1b) Cu(1b) 28.3(8) ? . . . .
C(2b) S(4b) C(1b) S(1b) -69.4(7) ? . . . .
C(2b) S(4b) C(1b) S(2b) -124.0(8) ? . . . .
C(2b) S(4b) C(1b) S(3b) 133.2(7) ? . . . .
C(2b) S(4b) C(1b) S(5b) -91.2(8) ? . . . .
C(2b) S(4b) C(1b) S(6b) 151.4(7) ? . . . .
S(1b) S(4b) C(2b) N(1b) -100(1) ? . . . .
S(1b) S(4b) C(2b) C(3b) 110(1) ? . . . .
S(3b) S(4b) C(2b) S(1b) 108(1) ? . . . .
S(3b) S(4b) C(2b) N(1b) 8(1) ? . . . .
S(3b) S(4b) C(2b) C(3b) -140.8(9) ? . . . .
C(1b) S(4b) C(2b) S(1b) 65.5(7) ? . . . .
C(1b) S(4b) C(2b) N(1b) -34(1) ? . . . .
C(1b) S(4b) C(2b) C(3b) 176(1) ? . . . .
S(1b) S(5b) C(1b) Cu(1b) -112.0(7) ? . . . .
S(1b) S(5b) C(1b) S(2b) 149.0(8) ? . . . .
S(1b) S(5b) C(1b) S(3b) 106(1) ? . . . .
S(1b) S(5b) C(1b) S(4b) 11.6(6) ? . . . .
S(1b) S(5b) C(1b) S(6b) 128.4(9) ? . . . .
S(2b) S(5b) C(1b) Cu(1b) 99.0(9) ? . . . .
S(2b) S(5b) C(1b) S(1b) -149.0(9) ? . . . .
S(2b) S(5b) C(1b) S(3b) -42(1) ? . . . .
S(2b) S(5b) C(1b) S(4b) -137(1) ? . . . .
S(2b) S(5b) C(1b) S(6b) -20(1) ? . . . .
C(7b) S(5b) C(1b) Cu(1b) 40.9(7) ? . . . .
C(7b) S(5b) C(1b) S(1b) 152.9(6) ? . . . .
C(7b) S(5b) C(1b) S(2b) -58.1(5) ? . . . .
C(7b) S(5b) C(1b) S(3b) -100(1) ? . . . .
C(7b) S(5b) C(1b) S(4b) 164.4(7) ? . . . .
C(7b) S(5b) C(1b) S(6b) -78.7(8) ? . . . .
S(1b) S(5b) C(7b) S(2b) 99.3(9) ? . . . .
S(1b) S(5b) C(7b) N(2b) -12(1) ? . . . .
S(1b) S(5b) C(7b) C(8b) -172.8(9) ? . . . .
S(2b) S(5b) C(7b) N(2b) -111(1) ? . . . .
S(2b) S(5b) C(7b) C(8b) 87(1) ? . . . .
C(1b) S(5b) C(7b) S(2b) 68.9(6) ? . . . .
C(1b) S(5b) C(7b) N(2b) -42.8(9) ? . . . .
C(1b) S(5b) C(7b) C(8b) 156(1) ? . . . .
S(2b) S(6b) C(1b) Cu(1b) -105.1(7) ? . . . .
S(2b) S(6b) C(1b) S(1b) 103.0(9) ? . . . .
S(2b) S(6b) C(1b) S(3b) 164.4(9) ? . . . .
S(2b) S(6b) C(1b) S(4b) 129.8(9) ? . . . .
S(2b) S(6b) C(1b) S(5b) 12.6(6) ? . . . .
S(3b) S(6b) C(1b) Cu(1b) 90.5(9) ? . . . .
S(3b) S(6b) C(1b) S(1b) -61(1) ? . . . .
S(3b) S(6b) C(1b) S(2b) -164(1) ? . . . .
S(3b) S(6b) C(1b) S(4b) -34(1) ? . . . .
S(3b) S(6b) C(1b) S(5b) -151(1) ? . . . .
C(12b) S(6b) C(1b) Cu(1b) 25.5(7) ? . . . .
C(12b) S(6b) C(1b) S(1b) -126.4(8) ? . . . .
C(12b) S(6b) C(1b) S(2b) 130.6(6) ? . . . .
C(12b) S(6b) C(1b) S(3b) -65.0(6) ? . . . .
C(12b) S(6b) C(1b) S(4b) -99.6(8) ? . . . .
C(12b) S(6b) C(1b) S(5b) 143.2(7) ? . . . .
S(2b) S(6b) C(12b) S(3b) 119(1) ? . . . .
S(2b) S(6b) C(12b) N(3b) 16(1) ? . . . .
S(2b) S(6b) C(12b) C(13b) -132.5(9) ? . . . .
S(3b) S(6b) C(12b) N(3b) -102(1) ? . . . .
S(3b) S(6b) C(12b) C(13b) 108(1) ? . . . .
C(1b) S(6b) C(12b) S(3b) 67.7(6) ? . . . .
C(1b) S(6b) C(12b) N(3b) -34.6(9) ? . . . .
C(1b) S(6b) C(12b) C(13b) 176.1(9) ? . . . .
Cu(1a) N(1a) C(2a) S(1a) 5(1) ? . . . .
Cu(1a) N(1a) C(2a) C(3a) -176.5(9) ? . . . .
C(6a) N(1a) C(2a) S(1a) 178.9(8) ? . . . .
C(6a) N(1a) C(2a) C(3a) -3(1) ? . . . .
Cu(1a) N(1a) C(6a) C(5a) 177.5(9) ? . . . .
Cu(1a) N(1a) C(6a) H(6a) -7.4 ? . . . .
C(2a) N(1a) C(6a) C(5a) 5(1) ? . . . .
C(2a) N(1a) C(6a) H(6a) -179.7 ? . . . .
Cu(1a) N(2a) C(7a) S(2a) 0.4(9) ? . . . .
Cu(1a) N(2a) C(7a) C(8a) -177.2(9) ? . . . .
C(11a) N(2a) C(7a) S(2a) -174.1(8) ? . . . .
C(11a) N(2a) C(7a) C(8a) 8(1) ? . . . .
Cu(1a) N(2a) C(11a) C(10a) -178(1) ? . . . .
Cu(1a) N(2a) C(11a) H(11a) 10.4 ? . . . .
C(7a) N(2a) C(11a) C(10a) -4(1) ? . . . .
C(7a) N(2a) C(11a) H(11a) -175.7 ? . . . .
Cu(1a) N(3a) C(12a) S(3a) 4.2(9) ? . . . .
Cu(1a) N(3a) C(12a) C(13a) 179.6(6) ? . . . .
C(16a) N(3a) C(12a) S(3a) -176.7(6) ? . . . .
C(16a) N(3a) C(12a) C(13a) -1(1) ? . . . .
Cu(1a) N(3a) C(16a) C(15a) 179.5(8) ? . . . .
Cu(1a) N(3a) C(16a) H(16a) 0.5 ? . . . .
C(12a) N(3a) C(16a) C(15a) 0(1) ? . . . .
C(12a) N(3a) C(16a) H(16a) -178.5 ? . . . .
Cu(1b) N(1b) C(2b) S(1b) -5(1) ? . . . .
Cu(1b) N(1b) C(2b) S(4b) 29(1) ? . . . .
Cu(1b) N(1b) C(2b) C(3b) 178.4(8) ? . . . .
C(6b) N(1b) C(2b) S(1b) 169.9(6) ? . . . .
C(6b) N(1b) C(2b) S(4b) -155.3(8) ? . . . .
C(6b) N(1b) C(2b) C(3b) -6(1) ? . . . .
Cu(1b) N(1b) C(6b) C(5b) 178.4(9) ? . . . .
Cu(1b) N(1b) C(6b) H(6b) -3.4 ? . . . .
C(2b) N(1b) C(6b) C(5b) 3(1) ? . . . .
C(2b) N(1b) C(6b) H(6b) -178.7 ? . . . .
Cu(1b) N(2b) C(7b) S(2b) -10(1) ? . . . .
Cu(1b) N(2b) C(7b) S(5b) 26(1) ? . . . .
Cu(1b) N(2b) C(7b) C(8b) -173.8(9) ? . . . .
C(11b) N(2b) C(7b) S(2b) 169.5(8) ? . . . .
C(11b) N(2b) C(7b) S(5b) -153.5(8) ? . . . .
C(11b) N(2b) C(7b) C(8b) 6(1) ? . . . .
Cu(1b) N(2b) C(11b) C(10b) 174.6(9) ? . . . .
Cu(1b) N(2b) C(11b) H(11b) 4.2 ? . . . .
C(7b) N(2b) C(11b) C(10b) -5(1) ? . . . .
C(7b) N(2b) C(11b) H(11b) -176.2 ? . . . .
Cu(1b) N(3b) C(12b) S(3b) -8(1) ? . . . .
Cu(1b) N(3b) C(12b) S(6b) 29(1) ? . . . .
Cu(1b) N(3b) C(12b) C(13b) 177.2(9) ? . . . .
C(16b) N(3b) C(12b) S(3b) 172.0(7) ? . . . .
C(16b) N(3b) C(12b) S(6b) -150.3(8) ? . . . .
C(16b) N(3b) C(12b) C(13b) -2(1) ? . . . .
Cu(1b) N(3b) C(16b) C(15b) -177.7(9) ? . . . .
Cu(1b) N(3b) C(16b) H(16b) -5.6 ? . . . .
C(12b) N(3b) C(16b) C(15b) 2(1) ? . . . .
C(12b) N(3b) C(16b) H(16b) 174.4 ? . . . .
S(1a) C(2a) C(3a) C(4a) 179(1) ? . . . .
S(1a) C(2a) C(3a) H(3a) -3.1 ? . . . .
N(1a) C(2a) C(3a) C(4a) 1(1) ? . . . .
N(1a) C(2a) C(3a) H(3a) 179.2 ? . . . .
C(2a) C(3a) C(4a) C(5a) 0(1) ? . . . .
C(2a) C(3a) C(4a) H(4a) -173.4 ? . . . .
H(3a) C(3a) C(4a) C(5a) -178.5 ? . . . .
H(3a) C(3a) C(4a) H(4a) 8.6 ? . . . .
C(3a) C(4a) C(5a) C(6a) 2(2) ? . . . .
C(3a) C(4a) C(5a) H(5a) -179.5 ? . . . .
H(4a) C(4a) C(5a) C(6a) 174.3 ? . . . .
H(4a) C(4a) C(5a) H(5a) -7.5 ? . . . .
C(4a) C(5a) C(6a) N(1a) -4(1) ? . . . .
C(4a) C(5a) C(6a) H(6a) 179.9 ? . . . .
H(5a) C(5a) C(6a) N(1a) 177.2 ? . . . .
H(5a) C(5a) C(6a) H(6a) 2.0 ? . . . .
S(2a) C(7a) C(8a) C(9a) 171(1) ? . . . .
S(2a) C(7a) C(8a) H(8a) 3.9 ? . . . .
N(2a) C(7a) C(8a) C(9a) -11(1) ? . . . .
N(2a) C(7a) C(8a) H(8a) -178.7 ? . . . .
C(7a) C(8a) C(9a) C(10a) 10(2) ? . . . .
C(7a) C(8a) C(9a) H(9a) 166.7 ? . . . .
H(8a) C(8a) C(9a) C(10a) 178.0 ? . . . .
H(8a) C(8a) C(9a) H(9a) -25.3 ? . . . .
C(8a) C(9a) C(10a) C(11a) -5(2) ? . . . .
C(8a) C(9a) C(10a) H(10a) -178.9 ? . . . .
H(9a) C(9a) C(10a) C(11a) -164.0 ? . . . .
H(9a) C(9a) C(10a) H(10a) 22.8 ? . . . .
C(9a) C(10a) C(11a) N(2a) 3(2) ? . . . .
C(9a) C(10a) C(11a) H(11a) 175.1 ? . . . .
H(10a) C(10a) C(11a) N(2a) 175.6 ? . . . .
H(10a) C(10a) C(11a) H(11a) -12.5 ? . . . .
S(3a) C(12a) C(13a) C(14a) 174.5(8) ? . . . .
S(3a) C(12a) C(13a) H(13a) -2.7 ? . . . .
N(3a) C(12a) C(13a) C(14a) -1(1) ? . . . .
N(3a) C(12a) C(13a) H(13a) -178.2 ? . . . .
C(12a) C(13a) C(14a) C(15a) 4(1) ? . . . .
C(12a) C(13a) C(14a) H(14a) 178.9 ? . . . .
H(13a) C(13a) C(14a) C(15a) -177.9 ? . . . .
H(13a) C(13a) C(14a) H(14a) -3.7 ? . . . .
C(13a) C(14a) C(15a) C(16a) -5(1) ? . . . .
C(13a) C(14a) C(15a) H(15a) 177.8 ? . . . .
H(14a) C(14a) C(15a) C(16a) -179.3 ? . . . .
H(14a) C(14a) C(15a) H(15a) 4.0 ? . . . .
C(14a) C(15a) C(16a) N(3a) 2(1) ? . . . .
C(14a) C(15a) C(16a) H(16a) -178.2 ? . . . .
H(15a) C(15a) C(16a) N(3a) 179.4 ? . . . .
H(15a) C(15a) C(16a) H(16a) -1.5 ? . . . .
S(1b) C(2b) C(3b) C(4b) -169(1) ? . . . .
S(1b) C(2b) C(3b) H(3b) 8.2 ? . . . .
S(4b) C(2b) C(3b) C(4b) 154(1) ? . . . .
S(4b) C(2b) C(3b) H(3b) -28.5 ? . . . .
N(1b) C(2b) C(3b) C(4b) 6(1) ? . . . .
N(1b) C(2b) C(3b) H(3b) -175.9 ? . . . .
C(2b) C(3b) C(4b) C(5b) -2(1) ? . . . .
C(2b) C(3b) C(4b) H(4b) 177.6 ? . . . .
H(3b) C(3b) C(4b) C(5b) -179.7 ? . . . .
H(3b) C(3b) C(4b) H(4b) 0.4 ? . . . .
C(3b) C(4b) C(5b) C(6b) 0(1) ? . . . .
C(3b) C(4b) C(5b) H(5b) 178.3 ? . . . .
H(4b) C(4b) C(5b) C(6b) 178.9 ? . . . .
H(4b) C(4b) C(5b) H(5b) -1.9 ? . . . .
C(4b) C(5b) C(6b) N(1b) 0(1) ? . . . .
C(4b) C(5b) C(6b) H(6b) -177.4 ? . . . .
H(5b) C(5b) C(6b) N(1b) -178.6 ? . . . .
H(5b) C(5b) C(6b) H(6b) 3.4 ? . . . .
S(2b) C(7b) C(8b) C(9b) -172.5(9) ? . . . .
S(2b) C(7b) C(8b) H(8b) 13.1 ? . . . .
S(5b) C(7b) C(8b) C(9b) 148(1) ? . . . .
S(5b) C(7b) C(8b) H(8b) -26.2 ? . . . .
N(2b) C(7b) C(8b) C(9b) -9(1) ? . . . .
N(2b) C(7b) C(8b) H(8b) 176.4 ? . . . .
C(7b) C(8b) C(9b) C(10b) 11(1) ? . . . .
C(7b) C(8b) C(9b) H(9b) -172.4 ? . . . .
H(8b) C(8b) C(9b) C(10b) -174.3 ? . . . .
H(8b) C(8b) C(9b) H(9b) 1.8 ? . . . .
C(8b) C(9b) C(10b) C(11b) -10(1) ? . . . .
C(8b) C(9b) C(10b) H(10b) 167.7 ? . . . .
H(9b) C(9b) C(10b) C(11b) 172.8 ? . . . .
H(9b) C(9b) C(10b) H(10b) -8.7 ? . . . .
C(9b) C(10b) C(11b) N(2b) 7(1) ? . . . .
C(9b) C(10b) C(11b) H(11b) 177.8 ? . . . .
H(10b) C(10b) C(11b) N(2b) -171.1 ? . . . .
H(10b) C(10b) C(11b) H(11b) -1.0 ? . . . .
S(3b) C(12b) C(13b) C(14b) -172.9(9) ? . . . .
S(3b) C(12b) C(13b) H(13b) 7.1 ? . . . .
S(6b) C(12b) C(13b) C(14b) 147(1) ? . . . .
S(6b) C(12b) C(13b) H(13b) -32.0 ? . . . .
N(3b) C(12b) C(13b) C(14b) 1(1) ? . . . .
N(3b) C(12b) C(13b) H(13b) -178.4 ? . . . .
C(12b) C(13b) C(14b) C(15b) 0(1) ? . . . .
C(12b) C(13b) C(14b) H(14b) -179.9 ? . . . .
H(13b) C(13b) C(14b) C(15b) -179.8 ? . . . .
H(13b) C(13b) C(14b) H(14b) 0.0 ? . . . .
C(13b) C(14b) C(15b) C(16b) 0(1) ? . . . .
C(13b) C(14b) C(15b) H(15b) -179.8 ? . . . .
H(14b) C(14b) C(15b) C(16b) 179.6 ? . . . .
H(14b) C(14b) C(15b) H(15b) 0.3 ? . . . .
C(14b) C(15b) C(16b) N(3b) 0(1) ? . . . .
C(14b) C(15b) C(16b) H(16b) -172.3 ? . . . .
H(15b) C(15b) C(16b) N(3b) 178.7 ? . . . .
H(15b) C(15b) C(16b) H(16b) 7.1 ? . . . .
